data_4034675
loop_
_publ_author_name
'Craig, 2nd, Robert A'
'Smith, Russell C.'
'Roizen, Jennifer L.'
'Jones, Amanda C.'
'Virgil, Scott C.'
'Stoltz, Brian M.'

_publ_section_title
;
 Unified Enantioselective, Convergent Synthetic Approach toward the
 Furanobutenolide-Derived Polycyclic Norcembranoid Diterpenes: Synthesis
 of a Series of Ineleganoloids by Oxidation-State Manipulation of the
 Carbocyclic Core.
;
_journal_issue 12
_journal_name_full 'The Journal of organic chemistry'
_journal_page_first 7722
_journal_page_last 7746
_journal_paper_doi 10.1021/acs.joc.9b00635
_journal_volume 84
_journal_year 2019
_chemical_absolute_configuration ad
_chemical_formula_sum 'C19 H23.76 Cl0.24 O5'
_chemical_formula_weight 340.56
_space_group_crystal_system orthorhombic
_space_group_IT_number 19
_space_group_name_Hall 'P 2ac 2ab'
_space_group_name_H-M_alt 'P 21 21 21'
_atom_sites_solution_hydrogens mixed
_atom_sites_solution_primary direct
_atom_sites_solution_secondary difmap
_audit_creation_method SHELXL-2014/6
_cell_angle_alpha 90
_cell_angle_beta 90
_cell_angle_gamma 90
_cell_formula_units_Z 4
_cell_length_a 6.6417(3)
_cell_length_b 10.7582(5)
_cell_length_c 22.9878(11)
_cell_measurement_reflns_used 9911
_cell_measurement_temperature 100(2)
_cell_measurement_theta_max 74.63
_cell_measurement_theta_min 3.85
_cell_volume 1642.54(13)
_computing_cell_refinement 'SAINT v8.34A (Bruker-AXS, 2007)'
_computing_data_collection 'APEX2 v2014.7-1 (Bruker-AXS, 2014)'
_computing_data_reduction 'SAINT v8.34A (Bruker-AXS, 2007)'
_computing_molecular_graphics 'Bruker SHELXTL'
_computing_publication_material 'Bruker SHELXTL'
_computing_structure_refinement 'SHELXL-2014/6 (Sheldrick, 2014)'
_computing_structure_solution 'SHELXS-2013/1 (Sheldrick, 2013)'
_diffrn_ambient_temperature 100(2)
_diffrn_detector_area_resol_mean 10.24
_diffrn_measured_fraction_theta_full 0.999
_diffrn_measured_fraction_theta_max 0.998
_diffrn_measurement_device_type 'Bruker D8 VENTURE Kappa Duo PHOTON 100 CMOS'
_diffrn_measurement_method '\f and \w scans'
_diffrn_radiation_type CuK\a
_diffrn_radiation_wavelength 1.54178
_diffrn_reflns_av_R_equivalents 0.0393
_diffrn_reflns_av_unetI/netI 0.0263
_diffrn_reflns_Laue_measured_fraction_full 0.999
_diffrn_reflns_Laue_measured_fraction_max 0.998
_diffrn_reflns_limit_h_max 7
_diffrn_reflns_limit_h_min -8
_diffrn_reflns_limit_k_max 11
_diffrn_reflns_limit_k_min -13
_diffrn_reflns_limit_l_max 28
_diffrn_reflns_limit_l_min -28
_diffrn_reflns_number 18385
_diffrn_reflns_point_group_measured_fraction_full 0.997
_diffrn_reflns_point_group_measured_fraction_max 0.995
_diffrn_reflns_theta_full 67.679
_diffrn_reflns_theta_max 74.625
_diffrn_reflns_theta_min 3.846
_diffrn_source 'I\mS HB micro-focus sealed tube'
_exptl_absorpt_coefficient_mu 1.151
_exptl_absorpt_correction_T_max 0.7538
_exptl_absorpt_correction_T_min 0.6487
_exptl_absorpt_correction_type multi-scan
_exptl_absorpt_process_details 'SADABS-2014/3 (Sheldrick, 2014)'
_exptl_crystal_colour colourless
_exptl_crystal_density_diffrn 1.377
_exptl_crystal_density_method 'not measured'
_exptl_crystal_description needle
_exptl_crystal_F_000 727
_exptl_crystal_size_max 0.350
_exptl_crystal_size_mid 0.150
_exptl_crystal_size_min 0.050
_refine_diff_density_max 0.223
_refine_diff_density_min -0.189
_refine_diff_density_rms 0.041
_refine_ls_abs_structure_details
; 
 Flack x determined using 1318 quotients [(I+)-(I-)]/[(I+)+(I-)] 
 (Parsons, Flack and Wagner, Acta Cryst. B69 (2013) 249-259). 
;
_refine_ls_abs_structure_Flack 0.042(17)
_refine_ls_extinction_method none
_refine_ls_goodness_of_fit_ref 1.002
_refine_ls_hydrogen_treatment mixed
_refine_ls_matrix_type full
_refine_ls_number_parameters 232
_refine_ls_number_reflns 3362
_refine_ls_number_restraints 1
_refine_ls_restrained_S_all 1.002
_refine_ls_R_factor_all 0.0351
_refine_ls_R_factor_gt 0.0336
_refine_ls_shift/su_max 0.000
_refine_ls_shift/su_mean 0.000
_refine_ls_structure_factor_coef Fsqd
_refine_ls_weighting_details 'w=1/[\s^2^(Fo^2^)+(0.0403P)^2^+0.7206P] where P=(Fo^2^+2Fc^2^)/3'
_refine_ls_weighting_scheme calc
_refine_ls_wR_factor_gt 0.0822
_refine_ls_wR_factor_ref 0.0831
_reflns_Friedel_coverage 0.712
_reflns_Friedel_fraction_full 0.995
_reflns_Friedel_fraction_max 0.991
_reflns_number_gt 3250
_reflns_number_total 3362
_reflns_threshold_expression 'I > 2\s(I)'
_cod_data_source_file jo9b00635_si_006.cif
_cod_data_source_block P14028
_cod_database_code 4034675
_shelx_space_group_comment
; 
The symmetry employed for this shelxl refinement is uniquely defined 
by the following loop, which should always be used as a source of 
symmetry information in preference to the above space-group names. 
They are only intended as comments. 
;
_shelx_estimated_absorpt_t_min 0.689
_shelx_estimated_absorpt_t_max 0.945
_shelxl_version_number 2014/6

loop_
_space_group_symop_operation_xyz
'x, y, z'
'-x+1/2, -y, z+1/2'
'-x, y+1/2, -z+1/2'
'x+1/2, -y+1/2, -z'

loop_
_atom_site_label
_atom_site_type_symbol
_atom_site_fract_x
_atom_site_fract_y
_atom_site_fract_z
_atom_site_U_iso_or_equiv
_atom_site_adp_type
_atom_site_occupancy
_atom_site_site_symmetry_order
_atom_site_calc_flag
_atom_site_refinement_flags_posn
_atom_site_refinement_flags_adp
_atom_site_refinement_flags_occupancy
_atom_site_disorder_assembly
_atom_site_disorder_group
O1 O 0.6910(2) 0.26593(13) 0.43951(6) 0.0144(3) Uani 1 1 d . . . . .
C1 C 0.8571(3) 0.31198(19) 0.41433(8) 0.0134(4) Uani 1 1 d . . . . .
O2 O 1.0204(2) 0.27311(15) 0.42897(6) 0.0190(3) Uani 1 1 d . . . . .
C2 C 0.8248(3) 0.40762(19) 0.36696(8) 0.0132(4) Uani 1 1 d . . . . .
H2 H 0.9568 0.4489 0.3589 0.016 Uiso 1 1 calc R U . A 2
C3 C 0.7555(3) 0.3408(2) 0.31026(8) 0.0138(4) Uani 1 1 d . . . . .
H3 H 0.6785 0.4021 0.2863 0.017 Uiso 1 1 calc R U . B 2
C4 C 0.9356(3) 0.2968(2) 0.27451(9) 0.0175(4) Uani 1 1 d . . . . .
H4A H 1.0101 0.2329 0.2968 0.021 Uiso 1 1 calc R U . . .
H4B H 1.0277 0.3677 0.2678 0.021 Uiso 1 1 calc R U . . .
C5 C 0.8713(3) 0.2419(2) 0.21541(9) 0.0209(4) Uani 1 1 d . . . . .
H5 H 0.9945 0.2058 0.1970 0.025 Uiso 1 1 calc R U . C 2
C16 C 0.7921(4) 0.3408(3) 0.17454(9) 0.0285(5) Uani 1 1 d . . . . .
C17 C 0.6089(5) 0.3400(3) 0.15079(13) 0.0472(8) Uani 1 1 d . . . . .
H17A H 0.5676 0.4066 0.1264 0.057 Uiso 1 1 calc R U . . .
H17B H 0.5197 0.2729 0.1582 0.057 Uiso 1 1 calc R U . . .
C18 C 0.9323(4) 0.4471(3) 0.16265(11) 0.0343(6) Uani 1 1 d . . . . .
H18A H 0.8930 0.4881 0.1263 0.051 Uiso 0.757(3) 1 calc R U P D 1
H18B H 1.0703 0.4157 0.1591 0.051 Uiso 0.757(3) 1 calc R U P D 1
H18C H 0.9252 0.5069 0.1948 0.051 Uiso 0.757(3) 1 calc R U P D 1
H18D H 0.9093 0.5118 0.1925 0.041 Uiso 0.243(3) 1 calc R U P D 2
H18E H 0.8964 0.4836 0.1245 0.041 Uiso 0.243(3) 1 calc R U P D 2
Cl1 Cl 1.1943(4) 0.4100(2) 0.16187(10) 0.0269(9) Uani 0.243(3) 1 d . . P D 2
C6 C 0.7236(3) 0.1342(2) 0.22578(10) 0.0223(5) Uani 1 1 d . . . E 2
H6A H 0.6681 0.1068 0.1879 0.027 Uiso 1 1 calc R U . E 2
H6B H 0.7978 0.0632 0.2429 0.027 Uiso 1 1 calc R U . E 2
C7 C 0.5511(3) 0.1689(2) 0.26575(9) 0.0194(4) Uani 1 1 d . . . E 2
O3 O 0.3773(2) 0.14663(17) 0.25396(7) 0.0274(4) Uani 1 1 d . . . E 2
C8 C 0.6152(3) 0.2287(2) 0.32282(9) 0.0162(4) Uani 1 1 d . . . E 2
H8 H 0.6986 0.1657 0.3438 0.019 Uiso 1 1 calc R U . E 2
C9 C 0.4353(3) 0.2574(2) 0.36209(9) 0.0183(4) Uani 1 1 d . . . E 2
H9A H 0.3596 0.1796 0.3692 0.022 Uiso 1 1 calc R U . E 2
H9B H 0.3443 0.3156 0.3415 0.022 Uiso 1 1 calc R U . E 2
C10 C 0.4943(3) 0.31481(18) 0.42123(9) 0.0144(4) Uani 1 1 d . . . E 2
H10 H 0.3925 0.2870 0.4505 0.017 Uiso 1 1 calc R U . E 2
C11 C 0.4959(3) 0.45636(18) 0.42142(8) 0.0137(4) Uani 1 1 d . . . E 2
H11 H 0.3695 0.4858 0.4022 0.016 Uiso 1 1 calc R U . E 2
C12 C 0.5086(3) 0.51835(19) 0.48298(9) 0.0169(4) Uani 1 1 d . . . E 2
O4 O 0.6490(2) 0.45435(15) 0.51957(6) 0.0195(3) Uani 1 1 d D . . E 2
H4O H 0.598(4) 0.383(2) 0.5286(13) 0.029 Uiso 1 1 d D U . F 2
C20 C 0.3034(4) 0.5305(2) 0.51167(10) 0.0230(5) Uani 1 1 d . . . E 2
H20A H 0.2460 0.4476 0.5179 0.035 Uiso 1 1 calc R U . E 2
H20B H 0.2138 0.5789 0.4865 0.035 Uiso 1 1 calc R U . E 2
H20C H 0.3180 0.5729 0.5492 0.035 Uiso 1 1 calc R U . E 2
C13 C 0.6126(4) 0.6418(2) 0.47066(10) 0.0212(5) Uani 1 1 d . . . E 2
H13A H 0.5162 0.7038 0.4553 0.025 Uiso 1 1 calc R U . E 2
H13B H 0.6768 0.6753 0.5062 0.025 Uiso 1 1 calc R U . E 2
C14 C 0.7684(3) 0.60822(19) 0.42548(9) 0.0185(4) Uani 1 1 d . . . E 2
O5 O 0.9351(3) 0.65106(16) 0.41918(7) 0.0275(4) Uani 1 1 d . . . E 2
C15 C 0.6758(3) 0.50761(19) 0.38670(8) 0.0142(4) Uani 1 1 d . . . E 2
H15 H 0.6215 0.5492 0.3511 0.017 Uiso 1 1 calc R U . E 2

loop_
_atom_site_aniso_label
_atom_site_aniso_U_11
_atom_site_aniso_U_22
_atom_site_aniso_U_33
_atom_site_aniso_U_23
_atom_site_aniso_U_13
_atom_site_aniso_U_12
O1 0.0139(6) 0.0133(7) 0.0161(7) 0.0022(5) 0.0009(5) 0.0017(6)
C1 0.0150(9) 0.0137(9) 0.0115(9) -0.0022(7) -0.0001(7) -0.0004(7)
O2 0.0154(7) 0.0243(8) 0.0172(7) 0.0041(6) -0.0023(6) 0.0038(6)
C2 0.0144(9) 0.0137(9) 0.0115(9) 0.0001(7) -0.0020(7) -0.0020(8)
C3 0.0146(9) 0.0146(9) 0.0122(9) -0.0008(7) -0.0030(7) 0.0007(8)
C4 0.0157(9) 0.0218(11) 0.0150(9) -0.0016(8) 0.0007(8) -0.0019(8)
C5 0.0225(10) 0.0238(11) 0.0165(10) -0.0056(9) 0.0015(8) 0.0017(9)
C16 0.0425(14) 0.0312(13) 0.0118(10) -0.0048(9) -0.0012(9) 0.0010(12)
C17 0.066(2) 0.0382(16) 0.0373(15) 0.0054(13) -0.0281(15) -0.0067(16)
C18 0.0402(14) 0.0387(15) 0.0239(12) 0.0074(11) 0.0043(11) 0.0010(12)
Cl1 0.0334(14) 0.0255(13) 0.0216(12) -0.0013(8) 0.0103(9) -0.0117(10)
C6 0.0238(11) 0.0235(11) 0.0197(10) -0.0083(9) -0.0021(9) 0.0022(9)
C7 0.0204(10) 0.0166(10) 0.0212(10) -0.0041(8) -0.0018(8) -0.0010(8)
O3 0.0209(8) 0.0327(9) 0.0287(9) -0.0127(7) -0.0044(7) -0.0051(7)
C8 0.0151(9) 0.0167(10) 0.0167(10) -0.0033(8) -0.0009(7) -0.0012(8)
C9 0.0141(9) 0.0201(10) 0.0206(10) -0.0062(9) 0.0004(8) -0.0029(8)
C10 0.0119(8) 0.0143(9) 0.0170(9) -0.0004(8) 0.0003(8) 0.0000(7)
C11 0.0137(8) 0.0136(9) 0.0137(9) -0.0001(7) -0.0018(8) 0.0013(8)
C12 0.0229(10) 0.0138(9) 0.0139(9) -0.0008(8) -0.0006(8) 0.0010(9)
O4 0.0240(8) 0.0189(8) 0.0155(7) 0.0008(6) -0.0041(6) -0.0019(6)
C20 0.0265(11) 0.0187(10) 0.0239(11) -0.0016(9) 0.0057(10) 0.0044(9)
C13 0.0308(12) 0.0138(10) 0.0191(10) -0.0026(8) 0.0018(9) -0.0008(9)
C14 0.0269(11) 0.0122(9) 0.0164(10) 0.0026(8) -0.0022(9) -0.0022(8)
O5 0.0314(8) 0.0259(8) 0.0252(8) -0.0058(7) 0.0020(7) -0.0122(8)
C15 0.0170(9) 0.0134(9) 0.0120(8) 0.0015(7) -0.0023(8) 0.0006(8)

loop_
_atom_type_symbol
_atom_type_description
_atom_type_scat_dispersion_real
_atom_type_scat_dispersion_imag
_atom_type_scat_source
C C 0.0181 0.0091 'International Tables Vol C Tables 4.2.6.8 and 6.1.1.4'
H H 0.0000 0.0000 'International Tables Vol C Tables 4.2.6.8 and 6.1.1.4'
O O 0.0492 0.0322 'International Tables Vol C Tables 4.2.6.8 and 6.1.1.4'
Cl Cl 0.3639 0.7018 'International Tables Vol C Tables 4.2.6.8 and 6.1.1.4'

loop_
_geom_angle_atom_site_label_1
_geom_angle_atom_site_label_2
_geom_angle_atom_site_label_3
_geom_angle
C1 O1 C10 118.41(14)
O2 C1 O1 119.33(18)
O2 C1 C2 124.22(18)
O1 C1 C2 116.41(17)
C1 C2 C15 110.88(16)
C1 C2 C3 109.30(17)
C15 C2 C3 112.41(16)
C1 C2 H2 108.0
C15 C2 H2 108.0
C3 C2 H2 108.0
C4 C3 C8 109.22(17)
C4 C3 C2 111.23(16)
C8 C3 C2 112.35(16)
C4 C3 H3 108.0
C8 C3 H3 108.0
C2 C3 H3 108.0
C3 C4 C5 112.09(17)
C3 C4 H4A 109.2
C5 C4 H4A 109.2
C3 C4 H4B 109.2
C5 C4 H4B 109.2
H4A C4 H4B 107.9
C16 C5 C6 113.8(2)
C16 C5 C4 111.98(19)
C6 C5 C4 109.20(18)
C16 C5 H5 107.2
C6 C5 H5 107.2
C4 C5 H5 107.2
C17 C16 C18 119.8(3)
C17 C16 C5 124.5(3)
C18 C16 C5 115.7(2)
C16 C17 H17A 120.0
C16 C17 H17B 120.0
H17A C17 H17B 120.0
C16 C18 Cl1 115.9(2)
C16 C18 H18A 109.5
C16 C18 H18B 109.5
H18A C18 H18B 109.5
C16 C18 H18C 109.5
H18A C18 H18C 109.5
H18B C18 H18C 109.5
C16 C18 H18D 108.3
Cl1 C18 H18D 108.3
C16 C18 H18E 108.3
Cl1 C18 H18E 108.3
H18D C18 H18E 107.4
C7 C6 C5 113.00(19)
C7 C6 H6A 109.0
C5 C6 H6A 109.0
C7 C6 H6B 109.0
C5 C6 H6B 109.0
H6A C6 H6B 107.8
O3 C7 C6 122.5(2)
O3 C7 C8 122.9(2)
C6 C7 C8 114.55(18)
C7 C8 C9 112.05(17)
C7 C8 C3 109.66(17)
C9 C8 C3 114.96(17)
C7 C8 H8 106.5
C9 C8 H8 106.5
C3 C8 H8 106.5
C8 C9 C10 113.71(17)
C8 C9 H9A 108.8
C10 C9 H9A 108.8
C8 C9 H9B 108.8
C10 C9 H9B 108.8
H9A C9 H9B 107.7
O1 C10 C11 110.52(16)
O1 C10 C9 109.54(16)
C11 C10 C9 113.85(17)
O1 C10 H10 107.6
C11 C10 H10 107.6
C9 C10 H10 107.6
C10 C11 C15 111.24(16)
C10 C11 C12 115.38(17)
C15 C11 C12 105.93(16)
C10 C11 H11 108.0
C15 C11 H11 108.0
C12 C11 H11 108.0
O4 C12 C20 111.73(17)
O4 C12 C13 103.46(17)
C20 C12 C13 114.36(18)
O4 C12 C11 111.15(16)
C20 C12 C11 112.38(18)
C13 C12 C11 103.15(16)
C12 O4 H4O 108(2)
C12 C20 H20A 109.5
C12 C20 H20B 109.5
H20A C20 H20B 109.5
C12 C20 H20C 109.5
H20A C20 H20C 109.5
H20B C20 H20C 109.5
C14 C13 C12 103.32(17)
C14 C13 H13A 111.1
C12 C13 H13A 111.1
C14 C13 H13B 111.1
C12 C13 H13B 111.1
H13A C13 H13B 109.1
O5 C14 C13 128.3(2)
O5 C14 C15 124.6(2)
C13 C14 C15 107.10(18)
C2 C15 C14 114.18(17)
C2 C15 C11 113.82(16)
C14 C15 C11 105.26(16)
C2 C15 H15 107.8
C14 C15 H15 107.8
C11 C15 H15 107.8

loop_
_geom_bond_atom_site_label_1
_geom_bond_atom_site_label_2
_geom_bond_distance
O1 C1 1.341(2)
O1 C10 1.470(2)
C1 O2 1.210(3)
C1 C2 1.513(3)
C2 C15 1.530(3)
C2 C3 1.558(3)
C2 H2 1.0000
C3 C4 1.527(3)
C3 C8 1.551(3)
C3 H3 1.0000
C4 C5 1.541(3)
C4 H4A 0.9900
C4 H4B 0.9900
C5 C16 1.514(3)
C5 C6 1.537(3)
C5 H5 1.0000
C16 C17 1.333(4)
C16 C18 1.500(4)
C17 H17A 0.9500
C17 H17B 0.9500
C18 Cl1 1.786(4)
C18 H18A 0.9800
C18 H18B 0.9800
C18 H18C 0.9800
C18 H18D 0.9900
C18 H18E 0.9900
C6 C7 1.515(3)
C6 H6A 0.9900
C6 H6B 0.9900
C7 O3 1.210(3)
C7 C8 1.522(3)
C8 C9 1.529(3)
C8 H8 1.0000
C9 C10 1.544(3)
C9 H9A 0.9900
C9 H9B 0.9900
C10 C11 1.523(3)
C10 H10 1.0000
C11 C15 1.539(3)
C11 C12 1.567(3)
C11 H11 1.0000
C12 O4 1.432(3)
C12 C20 1.520(3)
C12 C13 1.523(3)
O4 H4O 0.86(2)
C20 H20A 0.9800
C20 H20B 0.9800
C20 H20C 0.9800
C13 C14 1.510(3)
C13 H13A 0.9900
C13 H13B 0.9900
C14 O5 1.208(3)
C14 C15 1.531(3)
C15 H15 1.0000

loop_
_geom_hbond_atom_site_label_D
_geom_hbond_atom_site_label_H
_geom_hbond_atom_site_label_A
_geom_hbond_distance_DH
_geom_hbond_distance_HA
_geom_hbond_distance_DA
_geom_hbond_angle_DHA
_geom_hbond_site_symmetry_A
C18 H18E O4 0.99 2.52 3.498(3) 169.0 2_664
C6 H6B Cl1 0.99 2.74 3.576(3) 142.2 3_745
C8 H8 Cl1 1.00 2.84 3.671(3) 140.5 3_745
C10 H10 O2 1.00 2.52 3.184(2) 123.2 1_455
O4 H4O O2 0.86(2) 2.01(2) 2.849(2) 164(3) 4_456
C20 H20A O1 0.98 2.52 3.462(3) 160.2 4_456
C20 H20B O5 0.98 2.53 3.491(3) 165.2 1_455
C20 H20C Cl1 0.98 2.60 3.512(3) 155.1 2_665
C15 H15 O3 1.00 2.63 3.580(2) 158.1 3_655

loop_
_geom_torsion_atom_site_label_1
_geom_torsion_atom_site_label_2
_geom_torsion_atom_site_label_3
_geom_torsion_atom_site_label_4
_geom_torsion
C10 O1 C1 O2 179.77(18)
C10 O1 C1 C2 -2.5(2)
O2 C1 C2 C15 -134.3(2)
O1 C1 C2 C15 48.1(2)
O2 C1 C2 C3 101.2(2)
O1 C1 C2 C3 -76.4(2)
C1 C2 C3 C4 -86.4(2)
C15 C2 C3 C4 150.00(17)
C1 C2 C3 C8 36.4(2)
C15 C2 C3 C8 -87.2(2)
C8 C3 C4 C5 61.0(2)
C2 C3 C4 C5 -174.41(17)
C3 C4 C5 C16 69.8(2)
C3 C4 C5 C6 -57.3(2)
C6 C5 C16 C17 2.6(3)
C4 C5 C16 C17 -121.9(3)
C6 C5 C16 C18 -179.3(2)
C4 C5 C16 C18 56.2(3)
C17 C16 C18 Cl1 -148.6(3)
C5 C16 C18 Cl1 33.2(3)
C16 C5 C6 C7 -75.0(2)
C4 C5 C6 C7 50.9(3)
C5 C6 C7 O3 131.4(2)
C5 C6 C7 C8 -51.1(3)
O3 C7 C8 C9 -0.5(3)
C6 C7 C8 C9 -178.03(19)
O3 C7 C8 C3 -129.4(2)
C6 C7 C8 C3 53.1(2)
C4 C3 C8 C7 -56.8(2)
C2 C3 C8 C7 179.28(17)
C4 C3 C8 C9 175.88(17)
C2 C3 C8 C9 52.0(2)
C7 C8 C9 C10 178.35(18)
C3 C8 C9 C10 -55.6(2)
C1 O1 C10 C11 -48.9(2)
C1 O1 C10 C9 77.3(2)
C8 C9 C10 O1 -31.9(2)
C8 C9 C10 C11 92.4(2)
O1 C10 C11 C15 51.7(2)
C9 C10 C11 C15 -72.0(2)
O1 C10 C11 C12 -68.9(2)
C9 C10 C11 C12 167.27(17)
C10 C11 C12 O4 41.7(2)
C15 C11 C12 O4 -81.8(2)
C10 C11 C12 C20 -84.3(2)
C15 C11 C12 C20 152.11(17)
C10 C11 C12 C13 152.00(18)
C15 C11 C12 C13 28.5(2)
O4 C12 C13 C14 77.13(19)
C20 C12 C13 C14 -161.11(18)
C11 C12 C13 C14 -38.8(2)
C12 C13 C14 O5 -145.3(2)
C12 C13 C14 C15 35.4(2)
C1 C2 C15 C14 80.4(2)
C3 C2 C15 C14 -156.88(17)
C1 C2 C15 C11 -40.5(2)
C3 C2 C15 C11 82.2(2)
O5 C14 C15 C2 37.9(3)
C13 C14 C15 C2 -142.81(17)
O5 C14 C15 C11 163.4(2)
C13 C14 C15 C11 -17.3(2)
C10 C11 C15 C2 -7.5(2)
C12 C11 C15 C2 118.63(18)
C10 C11 C15 C14 -133.24(18)
C12 C11 C15 C14 -7.1(2)
